data_4082128
loop_
_publ_author_name
'Hohloch, Stephan'
'Suntrup, Lisa'
'Sarkar, Biprajit'

_publ_section_title
;
 Arene--Ruthenium(II) and &#x2212;Iridium(III) Complexes with
 &#x201C;Click&#x201D;-Based Pyridyl-triazoles, Bis-triazoles, and
 Chelating Abnormal Carbenes: Applications in Catalytic Transfer
 Hydrogenation of Nitrobenzene
;
_journal_issue 24
_journal_name_full Organometallics
_journal_page_first 7376
_journal_paper_doi 10.1021/om4009185
_journal_volume 32
_journal_year 2013
_chemical_formula_sum 'C30 H39 Cl3 F6 Ir N4 P'
_chemical_formula_weight 899.17
_chemical_name_systematic
;
 ?
;
_space_group_IT_number 19
_symmetry_cell_setting orthorhombic
_symmetry_space_group_name_Hall 'P 2ac 2ab'
_symmetry_space_group_name_H-M 'P 21 21 21'
_atom_sites_solution_hydrogens geom
_atom_sites_solution_primary direct
_atom_sites_solution_secondary difmap
_audit_creation_method SHELXL-97
_cell_angle_alpha 90.00
_cell_angle_beta 90.00
_cell_angle_gamma 90.00
_cell_formula_units_Z 4
_cell_length_a 11.9520(19)
_cell_length_b 15.533(3)
_cell_length_c 18.866(3)
_cell_measurement_reflns_used 10537
_cell_measurement_temperature 100(2)
_cell_measurement_theta_max 30
_cell_measurement_theta_min 1.5
_cell_volume 3502.5(10)
_computing_structure_refinement 'SHELXL-97 (Sheldrick, 2008)'
_diffrn_ambient_temperature 100(2)
_diffrn_measured_fraction_theta_full 0.987
_diffrn_measured_fraction_theta_max 0.987
_diffrn_measurement_device_type 'Bruker Smart AXS'
_diffrn_measurement_method 'omega scans'
_diffrn_radiation_monochromator graphite
_diffrn_radiation_source 'fine-focus sealed tube'
_diffrn_radiation_type MoK\a
_diffrn_radiation_wavelength 0.71073
_diffrn_reflns_av_R_equivalents 0.0227
_diffrn_reflns_av_sigmaI/netI 0.0190
_diffrn_reflns_limit_h_max 17
_diffrn_reflns_limit_h_min -16
_diffrn_reflns_limit_k_max 20
_diffrn_reflns_limit_k_min -21
_diffrn_reflns_limit_l_max 26
_diffrn_reflns_limit_l_min -26
_diffrn_reflns_number 55696
_diffrn_reflns_theta_full 30.58
_diffrn_reflns_theta_max 30.58
_diffrn_reflns_theta_min 1.70
_exptl_absorpt_coefficient_mu 4.146
_exptl_absorpt_correction_T_max 0.746
_exptl_absorpt_correction_T_min 0.465
_exptl_absorpt_correction_type multi-scan
_exptl_absorpt_process_details 'Blessing, 1995'
_exptl_crystal_colour yellow
_exptl_crystal_density_diffrn 1.705
_exptl_crystal_density_method 'not measured'
_exptl_crystal_description needle
_exptl_crystal_F_000 1776
_exptl_crystal_size_max 0.73
_exptl_crystal_size_mid 0.23
_exptl_crystal_size_min 0.21
_refine_diff_density_max 1.614
_refine_diff_density_min -0.515
_refine_diff_density_rms 0.080
_refine_ls_abs_structure_details 'Flack H D (1983), Acta Cryst. A39, 876-881'
_refine_ls_abs_structure_Flack 0.338(3)
_refine_ls_extinction_method none
_refine_ls_goodness_of_fit_ref 1.049
_refine_ls_hydrogen_treatment constr
_refine_ls_matrix_type full
_refine_ls_number_parameters 407
_refine_ls_number_reflns 10537
_refine_ls_number_restraints 0
_refine_ls_restrained_S_all 1.049
_refine_ls_R_factor_all 0.0180
_refine_ls_R_factor_gt 0.0165
_refine_ls_shift/su_max 0.004
_refine_ls_shift/su_mean 0.000
_refine_ls_structure_factor_coef Fsqd
_refine_ls_weighting_details 'calc w=1/[\s^2^(Fo^2^)+(0.0237P)^2^+1.0404P] where P=(Fo^2^+2Fc^2^)/3'
_refine_ls_weighting_scheme calc
_refine_ls_wR_factor_gt 0.0401
_refine_ls_wR_factor_ref 0.0407
_reflns_number_gt 10212
_reflns_number_total 10537
_reflns_threshold_expression >2\s(I)
_cod_data_source_file om4009185_si_002.cif
_cod_data_source_block sar215m
_cod_original_sg_symbol_H-M P2(1)2(1)2(1)
_cod_database_code 4082128

loop_
_symmetry_equiv_pos_as_xyz
'x, y, z'
'-x+1/2, -y, z+1/2'
'x+1/2, -y+1/2, -z'
'-x, y+1/2, -z+1/2'

loop_
_atom_site_label
_atom_site_type_symbol
_atom_site_fract_x
_atom_site_fract_y
_atom_site_fract_z
_atom_site_U_iso_or_equiv
_atom_site_adp_type
_atom_site_occupancy
_atom_site_symmetry_multiplicity
_atom_site_calc_flag
_atom_site_refinement_flags
Ir1 Ir 0.596550(6) 0.028415(5) 0.283285(4) 0.01277(2) Uani 1 1 d .
Cl1 Cl 0.64405(5) 0.16595(3) 0.33391(3) 0.02229(10) Uani 1 1 d .
P1 P 1.14822(5) 0.13746(4) 0.08027(3) 0.02000(11) Uani 1 1 d .
Cl11 Cl 0.80696(7) -0.08801(6) 0.06515(5) 0.0518(2) Uani 1 1 d .
Cl10 Cl 0.63875(9) -0.22226(5) 0.04906(5) 0.0512(2) Uani 1 1 d .
F4 F 1.14217(13) 0.14544(9) -0.00414(7) 0.0257(3) Uani 1 1 d .
N2 N 0.63526(14) 0.09189(11) 0.18676(9) 0.0140(3) Uani 1 1 d .
F3 F 1.04229(12) 0.07252(11) 0.07811(8) 0.0291(3) Uani 1 1 d .
N5 N 0.93916(13) -0.01936(11) 0.27872(9) 0.0144(3) Uani 1 1 d .
F2 F 1.23032(13) 0.05658(11) 0.07284(10) 0.0380(4) Uani 1 1 d .
F5 F 1.06492(16) 0.21697(11) 0.08704(9) 0.0418(4) Uani 1 1 d .
F6 F 1.25341(15) 0.20035(12) 0.08231(10) 0.0423(4) Uani 1 1 d .
F1 F 1.15167(14) 0.12848(13) 0.16471(8) 0.0383(4) Uani 1 1 d .
C22 C 0.54285(17) -0.10344(13) 0.28705(13) 0.0187(4) Uani 1 1 d .
C11 C 1.02963(17) 0.03574(15) 0.41480(11) 0.0184(4) Uani 1 1 d .
H14 H 0.9767 0.0679 0.3852 0.022 Uiso 1 1 calc R
N1 N 0.76735(14) 0.01027(11) 0.27221(9) 0.0150(3) Uani 1 1 d .
C10 C 1.08472(16) -0.03251(14) 0.36890(10) 0.0156(3) Uani 1 1 d .
C7 C 1.18715(17) -0.16107(13) 0.28615(14) 0.0196(4) Uani 1 1 d .
H12 H 1.2225 -0.2031 0.2591 0.024 Uiso 1 1 calc R
N3 N 0.83964(13) -0.03323(13) 0.31037(9) 0.0158(3) Uani 1 1 d .
C19 C 0.5900(2) 0.17432(13) 0.08409(11) 0.0190(4) Uani 1 1 d .
H6 H 0.5359 0.2008 0.0562 0.023 Uiso 1 1 calc R
C27 C 0.6050(3) -0.18011(15) 0.26028(13) 0.0277(5) Uani 1 1 d .
H25A H 0.6539 -0.2012 0.2967 0.042 Uiso 1 1 calc R
H25B H 0.6484 -0.1641 0.2195 0.042 Uiso 1 1 calc R
H25C H 0.5527 -0.2243 0.2473 0.042 Uiso 1 1 calc R
C23 C 0.46204(19) -0.05397(15) 0.24813(12) 0.0208(5) Uani 1 1 d .
C5 C 1.03969(16) -0.06039(14) 0.30399(11) 0.0150(4) Uani 1 1 d .
C25 C 0.46926(17) 0.00028(14) 0.36300(12) 0.0172(4) Uani 1 1 d .
C9 C 1.18263(18) -0.07284(15) 0.39115(12) 0.0191(4) Uani 1 1 d .
H10 H 1.2139 -0.0578 0.4345 0.023 Uiso 1 1 calc R
C14 C 1.0332(2) -0.15906(15) 0.19532(12) 0.0214(4) Uani 1 1 d .
H17 H 0.9643 -0.1264 0.1869 0.026 Uiso 1 1 calc R
C6 C 1.08731(19) -0.12491(13) 0.26235(11) 0.0172(4) Uani 1 1 d .
C3 C 0.81799(15) 0.05021(12) 0.21651(12) 0.0142(3) Uani 1 1 d .
C1 C 0.93007(14) 0.03205(13) 0.22113(10) 0.0151(3) Uani 1 1 d .
H1 H 0.9870 0.0509 0.1913 0.018 Uiso 1 1 calc R
C24 C 0.41819(17) 0.01236(14) 0.29401(12) 0.0206(4) Uani 1 1 d .
C28 C 0.4289(2) -0.07093(19) 0.17301(13) 0.0318(6) Uani 1 1 d .
H26A H 0.3737 -0.0296 0.1586 0.048 Uiso 1 1 calc R
H26B H 0.3983 -0.1279 0.1693 0.048 Uiso 1 1 calc R
H26C H 0.4934 -0.0662 0.1430 0.048 Uiso 1 1 calc R
C4 C 0.74476(17) 0.09654(13) 0.16821(11) 0.0148(4) Uani 1 1 d .
C8 C 1.23428(17) -0.13495(14) 0.34984(13) 0.0195(4) Uani 1 1 d .
H11 H 1.3012 -0.1594 0.3649 0.023 Uiso 1 1 calc R
C30 C 0.4466(2) 0.05309(15) 0.42753(13) 0.0243(5) Uani 1 1 d .
H28A H 0.3908 0.0956 0.4169 0.036 Uiso 1 1 calc R
H28B H 0.5143 0.0812 0.4423 0.036 Uiso 1 1 calc R
H28C H 0.4202 0.0164 0.4649 0.036 Uiso 1 1 calc R
C17 C 0.78109(19) 0.13824(14) 0.10741(11) 0.0183(4) Uani 1 1 d .
H4 H 0.8567 0.1399 0.0957 0.022 Uiso 1 1 calc R
C12 C 1.1136(2) 0.09975(16) 0.44582(13) 0.0250(5) Uani 1 1 d .
H16A H 1.0746 0.1415 0.4741 0.038 Uiso 1 1 calc R
H16B H 1.1523 0.1284 0.4080 0.038 Uiso 1 1 calc R
H16C H 1.1666 0.0695 0.4749 0.038 Uiso 1 1 calc R
C18 C 0.7018(2) 0.17749(14) 0.06441(11) 0.0195(4) Uani 1 1 d .
H5 H 0.7233 0.2055 0.0230 0.023 Uiso 1 1 calc R
C20 C 0.55940(18) 0.13164(13) 0.14535(12) 0.0172(4) Uani 1 1 d .
H7 H 0.4844 0.1303 0.1583 0.021 Uiso 1 1 calc R
C100 C 0.7559(4) -0.1721(2) 0.01069(19) 0.0529(10) Uani 1 1 d .
H10A H 0.7355 -0.1489 -0.0353 0.063 Uiso 1 1 calc R
H10B H 0.8145 -0.2144 0.0035 0.063 Uiso 1 1 calc R
C16 C 1.0020(3) -0.2539(2) 0.20487(18) 0.0499(9) Uani 1 1 d .
H18A H 0.9677 -0.2750 0.1622 0.075 Uiso 1 1 calc R
H18B H 0.9505 -0.2596 0.2436 0.075 Uiso 1 1 calc R
H18C H 1.0682 -0.2868 0.2147 0.075 Uiso 1 1 calc R
C15 C 1.1090(3) -0.1485(2) 0.13089(14) 0.0372(6) Uani 1 1 d .
H19A H 1.0718 -0.1705 0.0896 0.056 Uiso 1 1 calc R
H19B H 1.1773 -0.1797 0.1384 0.056 Uiso 1 1 calc R
H19C H 1.1256 -0.0886 0.1241 0.056 Uiso 1 1 calc R
C13 C 0.9635(2) -0.00826(18) 0.47405(14) 0.0311(6) Uani 1 1 d .
H15A H 0.9284 0.0346 0.5031 0.047 Uiso 1 1 calc R
H15B H 1.0134 -0.0422 0.5025 0.047 Uiso 1 1 calc R
H15C H 0.9073 -0.0448 0.4537 0.047 Uiso 1 1 calc R
C21 C 0.54780(17) -0.06908(13) 0.35883(11) 0.0157(4) Uani 1 1 d .
C26 C 0.61787(17) -0.10356(14) 0.41813(12) 0.0196(4) Uani 1 1 d .
H29A H 0.6631 -0.1502 0.4010 0.029 Uiso 1 1 calc R
H29B H 0.5701 -0.1239 0.4554 0.029 Uiso 1 1 calc R
H29C H 0.6653 -0.0587 0.4360 0.029 Uiso 1 1 calc R
C29 C 0.32747(18) 0.07514(17) 0.27660(16) 0.0315(6) Uani 1 1 d .
H27A H 0.3084 0.0703 0.2273 0.047 Uiso 1 1 calc R
H27B H 0.3530 0.1325 0.2863 0.047 Uiso 1 1 calc R
H27C H 0.2627 0.0629 0.3050 0.047 Uiso 1 1 calc R

loop_
_atom_site_aniso_label
_atom_site_aniso_U_11
_atom_site_aniso_U_22
_atom_site_aniso_U_33
_atom_site_aniso_U_23
_atom_site_aniso_U_13
_atom_site_aniso_U_12
Ir1 0.01011(3) 0.01472(3) 0.01348(3) 0.00222(3) 0.00015(3) -0.00058(3)
Cl1 0.0274(3) 0.0196(2) 0.0199(2) -0.00247(19) 0.0027(2) -0.0063(2)
P1 0.0176(3) 0.0260(3) 0.0164(2) 0.0053(2) 0.0026(2) 0.0011(2)
Cl11 0.0470(4) 0.0599(5) 0.0484(5) 0.0065(4) -0.0150(4) -0.0114(4)
Cl10 0.0793(6) 0.0312(4) 0.0429(4) 0.0030(3) -0.0075(4) -0.0129(4)
F4 0.0308(7) 0.0299(7) 0.0163(6) 0.0056(6) 0.0058(5) -0.0004(6)
N2 0.0136(7) 0.0146(8) 0.0138(8) 0.0004(6) -0.0020(6) 0.0006(6)
F3 0.0231(7) 0.0430(9) 0.0213(7) 0.0050(6) 0.0027(5) -0.0092(6)
N5 0.0120(6) 0.0166(7) 0.0146(7) 0.0039(8) 0.0002(6) -0.0007(6)
F2 0.0264(8) 0.0384(9) 0.0491(10) 0.0169(7) 0.0061(7) 0.0147(6)
F5 0.0488(10) 0.0388(9) 0.0377(9) -0.0067(7) 0.0026(8) 0.0204(8)
F6 0.0397(9) 0.0505(11) 0.0367(9) 0.0076(8) -0.0039(7) -0.0233(8)
F1 0.0334(8) 0.0651(12) 0.0164(7) 0.0092(7) -0.0036(6) -0.0103(8)
C22 0.0193(9) 0.0175(9) 0.0193(9) 0.0011(9) 0.0022(9) -0.0039(7)
C11 0.0174(9) 0.0212(10) 0.0168(9) 0.0023(8) 0.0008(7) 0.0009(8)
N1 0.0142(8) 0.0170(8) 0.0137(9) 0.0038(6) -0.0010(6) -0.0004(6)
C10 0.0143(8) 0.0174(8) 0.0152(8) 0.0023(7) 0.0001(6) -0.0007(9)
C7 0.0174(9) 0.0172(9) 0.0243(10) 0.0026(9) 0.0013(9) 0.0024(7)
N3 0.0101(7) 0.0201(8) 0.0171(7) 0.0044(7) 0.0001(6) 0.0006(7)
C19 0.0239(10) 0.0153(9) 0.0178(9) 0.0014(7) -0.0035(9) 0.0035(9)
C27 0.0368(13) 0.0170(10) 0.0292(11) -0.0030(8) 0.0083(11) -0.0017(10)
C23 0.0170(10) 0.0248(11) 0.0207(11) 0.0047(8) -0.0016(8) -0.0089(8)
C5 0.0095(8) 0.0172(9) 0.0182(9) 0.0047(7) -0.0006(7) -0.0007(7)
C25 0.0114(8) 0.0192(9) 0.0210(10) 0.0036(7) 0.0033(7) -0.0012(7)
C9 0.0174(10) 0.0208(10) 0.0192(10) 0.0053(8) -0.0052(8) -0.0019(8)
C14 0.0241(11) 0.0200(10) 0.0203(10) -0.0019(8) -0.0059(8) 0.0009(8)
C6 0.0152(9) 0.0178(9) 0.0186(9) 0.0022(7) -0.0002(8) -0.0012(8)
C3 0.0132(8) 0.0160(8) 0.0134(8) 0.0015(7) 0.0003(8) -0.0009(6)
C1 0.0131(8) 0.0177(8) 0.0144(8) 0.0032(9) 0.0007(6) -0.0005(7)
C24 0.0130(9) 0.0244(10) 0.0242(11) 0.0087(8) -0.0008(7) -0.0020(7)
C28 0.0323(14) 0.0402(15) 0.0229(12) 0.0049(10) -0.0086(9) -0.0163(11)
C4 0.0157(9) 0.0135(9) 0.0153(9) 0.0013(7) -0.0007(7) 0.0013(7)
C8 0.0127(9) 0.0197(10) 0.0262(11) 0.0058(9) -0.0025(8) 0.0020(7)
C30 0.0223(10) 0.0244(11) 0.0263(12) 0.0009(9) 0.0093(9) 0.0036(8)
C17 0.0194(9) 0.0199(10) 0.0157(9) 0.0035(8) 0.0037(8) 0.0024(8)
C12 0.0234(12) 0.0264(11) 0.0253(11) -0.0057(9) -0.0026(9) -0.0018(9)
C18 0.0283(11) 0.0170(10) 0.0134(9) 0.0029(7) 0.0009(8) 0.0029(8)
C20 0.0160(8) 0.0164(9) 0.0193(10) -0.0011(8) -0.0032(8) 0.0019(7)
C100 0.082(3) 0.0381(17) 0.0391(17) -0.0046(14) 0.0210(18) 0.0069(17)
C16 0.075(2) 0.0336(15) 0.0411(19) 0.0009(13) -0.0205(16) -0.0227(15)
C15 0.0405(16) 0.0486(16) 0.0224(12) -0.0019(11) 0.0011(11) 0.0035(14)
C13 0.0299(13) 0.0399(15) 0.0234(11) 0.0008(10) 0.0095(10) -0.0044(10)
C21 0.0140(9) 0.0162(9) 0.0169(9) 0.0030(7) 0.0021(7) -0.0027(7)
C26 0.0178(10) 0.0218(10) 0.0193(10) 0.0058(8) -0.0008(7) 0.0027(7)
C29 0.0122(9) 0.0385(13) 0.0437(15) 0.0211(13) 0.0018(10) 0.0053(9)

loop_
_atom_type_symbol
_atom_type_description
_atom_type_scat_dispersion_real
_atom_type_scat_dispersion_imag
_atom_type_scat_source
C C 0.0033 0.0016 'International Tables Vol C Tables 4.2.6.8 and 6.1.1.4'
H H 0.0000 0.0000 'International Tables Vol C Tables 4.2.6.8 and 6.1.1.4'
N N 0.0061 0.0033 'International Tables Vol C Tables 4.2.6.8 and 6.1.1.4'
F F 0.0171 0.0103 'International Tables Vol C Tables 4.2.6.8 and 6.1.1.4'
P P 0.1023 0.0942 'International Tables Vol C Tables 4.2.6.8 and 6.1.1.4'
Cl Cl 0.1484 0.1585 'International Tables Vol C Tables 4.2.6.8 and 6.1.1.4'
Ir Ir -1.4442 7.9887 'International Tables Vol C Tables 4.2.6.8 and 6.1.1.4'

loop_
_geom_angle_atom_site_label_1
_geom_angle_atom_site_label_2
_geom_angle_atom_site_label_3
_geom_angle
N1 Ir1 N2 76.22(7)
N1 Ir1 C22 99.68(7)
N2 Ir1 C22 122.46(8)
N1 Ir1 C24 165.53(7)
N2 Ir1 C24 110.48(7)
C22 Ir1 C24 65.86(8)
N1 Ir1 C23 128.47(8)
N2 Ir1 C23 100.02(8)
C22 Ir1 C23 38.96(8)
C24 Ir1 C23 39.11(9)
N1 Ir1 C21 103.71(7)
N2 Ir1 C21 161.99(7)
C22 Ir1 C21 39.54(8)
C24 Ir1 C21 65.81(8)
C23 Ir1 C21 65.56(8)
N1 Ir1 C25 136.80(7)
N2 Ir1 C25 146.73(7)
C22 Ir1 C25 65.05(8)
C24 Ir1 C25 39.03(8)
C23 Ir1 C25 64.80(9)
C21 Ir1 C25 38.48(8)
N1 Ir1 Cl1 85.90(5)
N2 Ir1 Cl1 82.92(5)
C22 Ir1 Cl1 154.62(7)
C24 Ir1 Cl1 107.37(6)
C23 Ir1 Cl1 145.40(7)
C21 Ir1 Cl1 115.08(6)
C25 Ir1 Cl1 93.93(6)
F5 P1 F6 90.91(11)
F5 P1 F4 89.51(9)
F6 P1 F4 90.70(9)
F5 P1 F1 90.22(10)
F6 P1 F1 90.52(10)
F4 P1 F1 178.75(9)
F5 P1 F2 179.02(11)
F6 P1 F2 89.98(10)
F4 P1 F2 90.08(9)
F1 P1 F2 90.17(10)
F5 P1 F3 89.79(10)
F6 P1 F3 179.30(11)
F4 P1 F3 89.30(8)
F1 P1 F3 89.47(9)
F2 P1 F3 89.32(9)
C20 N2 C4 118.39(18)
C20 N2 Ir1 124.34(14)
C4 N2 Ir1 117.15(13)
N3 N5 C1 112.28(15)
N3 N5 C5 121.22(16)
C1 N5 C5 126.42(16)
C23 C22 C21 107.85(19)
C23 C22 C27 126.1(2)
C21 C22 C27 125.9(2)
C23 C22 Ir1 70.96(12)
C21 C22 Ir1 70.68(11)
C27 C22 Ir1 126.97(16)
C10 C11 C12 112.81(17)
C10 C11 C13 109.2(2)
C12 C11 C13 110.47(19)
N3 N1 C3 111.42(16)
N3 N1 Ir1 131.59(13)
C3 N1 Ir1 116.98(13)
C9 C10 C5 116.48(19)
C9 C10 C11 120.43(18)
C5 C10 C11 123.06(18)
C8 C7 C6 120.6(2)
N1 N3 N5 104.81(16)
C20 C19 C18 119.7(2)
C22 C23 C24 108.6(2)
C22 C23 C28 124.6(2)
C24 C23 C28 126.7(2)
C22 C23 Ir1 70.08(12)
C24 C23 Ir1 70.32(12)
C28 C23 Ir1 126.37(15)
C6 C5 C10 123.75(19)
C6 C5 N5 118.14(19)
C10 C5 N5 118.10(18)
C21 C25 C24 108.92(19)
C21 C25 C30 125.3(2)
C24 C25 C30 125.8(2)
C21 C25 Ir1 69.87(11)
C24 C25 Ir1 69.46(11)
C30 C25 Ir1 125.32(15)
C8 C9 C10 121.2(2)
C6 C14 C15 111.9(2)
C6 C14 C16 110.0(2)
C15 C14 C16 110.0(2)
C7 C6 C5 117.2(2)
C7 C6 C14 119.6(2)
C5 C6 C14 123.2(2)
N1 C3 C1 106.93(17)
N1 C3 C4 116.19(17)
C1 C3 C4 136.84(19)
N5 C1 C3 104.53(16)
C23 C24 C25 107.04(19)
C23 C24 C29 126.6(2)
C25 C24 C29 126.0(2)
C23 C24 Ir1 70.57(12)
C25 C24 Ir1 71.51(12)
C29 C24 Ir1 128.40(15)
N2 C4 C17 122.70(19)
N2 C4 C3 113.13(18)
C17 C4 C3 124.12(19)
C9 C8 C7 120.65(19)
C4 C17 C18 118.3(2)
C19 C18 C17 119.0(2)
N2 C20 C19 121.8(2)
Cl10 C100 Cl11 111.25(18)
C25 C21 C22 107.47(18)
C25 C21 C26 126.54(19)
C22 C21 C26 125.91(19)
C25 C21 Ir1 71.65(12)
C22 C21 Ir1 69.78(11)
C26 C21 Ir1 126.39(14)

loop_
_geom_bond_atom_site_label_1
_geom_bond_atom_site_label_2
_geom_bond_distance
Ir1 N1 2.0713(17)
Ir1 N2 2.1219(17)
Ir1 C22 2.148(2)
Ir1 C24 2.156(2)
Ir1 C23 2.159(2)
Ir1 C21 2.160(2)
Ir1 C25 2.183(2)
Ir1 Cl1 2.4080(6)
P1 F5 1.5915(17)
P1 F6 1.5926(17)
P1 F4 1.5989(14)
P1 F1 1.5997(16)
P1 F2 1.6003(16)
P1 F3 1.6194(16)
Cl11 C100 1.770(4)
Cl10 C100 1.758(4)
N2 C20 1.347(3)
N2 C4 1.357(3)
N5 N3 1.348(2)
N5 C1 1.353(3)
N5 C5 1.441(2)
C22 C23 1.436(3)
C22 C21 1.457(3)
C22 C27 1.492(3)
C11 C10 1.519(3)
C11 C12 1.529(3)
C11 C13 1.530(3)
N1 N3 1.312(2)
N1 C3 1.362(3)
C10 C9 1.392(3)
C10 C5 1.406(3)
C7 C8 1.388(3)
C7 C6 1.393(3)
C19 C20 1.382(3)
C19 C18 1.388(3)
C23 C24 1.444(3)
C23 C28 1.495(3)
C5 C6 1.395(3)
C25 C21 1.431(3)
C25 C24 1.450(3)
C25 C30 1.493(3)
C9 C8 1.385(3)
C14 C6 1.516(3)
C14 C15 1.525(4)
C14 C16 1.531(4)
C3 C1 1.372(2)
C3 C4 1.454(3)
C24 C29 1.495(3)
C4 C17 1.387(3)
C17 C18 1.388(3)
C21 C26 1.497(3)
